data_7115028
loop_
_publ_author_name
'Bond, Andrew D.'
'Layfield, Richard A.'
'MacAllister, Judith A.'
'Rawson, Jeremy M.'
'Wright, Dominic S.'
'McPartlin, Mary'

_publ_section_title
;
 The first observation of the [Cp3Mn]-- anion; structures of hexagonal
 [(\h2-Cp)3MnK&#x00B7;1.5thf] and ion-separated
 [(\h2-Cp)3Mn]2[Mg(thf)6]&#x00B7;2thf
;
_journal_issue 19
_journal_name_full 'Chemical Communications'
_journal_page_first 1956
_journal_paper_doi 10.1039/b106366a
_journal_year 2001
_chemical_formula_moiety '(Mn (C5 H5)3)2, Mg (C4 H8 O)6, (C4 H8 O)2'
_chemical_formula_sum 'C62 H94 Mg Mn2 O8'
_chemical_formula_weight 1101.56
_chemical_name_systematic
; 
? 
;
_space_group_IT_number 15
_symmetry_cell_setting monoclinic
_symmetry_space_group_name_Hall '-C 2yc'
_symmetry_space_group_name_H-M 'C 1 2/c 1'
_atom_sites_solution_hydrogens geom
_atom_sites_solution_primary direct
_atom_sites_solution_secondary difmap
_audit_creation_method SHELXL-97
_cell_angle_alpha 90.00
_cell_angle_beta 112.560(2)
_cell_angle_gamma 90.00
_cell_formula_units_Z 4
_cell_length_a 25.0027(9)
_cell_length_b 10.7118(6)
_cell_length_c 24.0194(10)
_cell_measurement_reflns_used 12535
_cell_measurement_temperature 180(2)
_cell_measurement_theta_max 25.03
_cell_measurement_theta_min 1.00
_cell_volume 5940.7(5)
_computing_cell_refinement 'HKL Scalepack (Otwinowski & Minor 1997)'
_computing_data_collection 'Collect (Nonius B.V. 1998)'
_computing_data_reduction
;
HKL Denzo and Scalepack (Otwinowski & Minor 1997)
;
_computing_publication_material 'SHELXL-97 (Sheldrick 1997)'
_computing_structure_refinement 'SHELXL-97 (Sheldrick 1997)'
_computing_structure_solution 'SHELXS-97 (Sheldrick 1997)'
_diffrn_ambient_temperature 180(2)
_diffrn_measured_fraction_theta_full 0.860
_diffrn_measured_fraction_theta_max 0.860
_diffrn_measurement_device_type 'Nonius Kappa CCD'
_diffrn_measurement_method 'Thin slice \w and \f scans'
_diffrn_radiation_monochromator graphite
_diffrn_radiation_source 'fine-focus sealed tube'
_diffrn_radiation_type MoK\a
_diffrn_radiation_wavelength 0.71073
_diffrn_reflns_av_R_equivalents 0.0736
_diffrn_reflns_av_sigmaI/netI 0.0607
_diffrn_reflns_limit_h_max 29
_diffrn_reflns_limit_h_min -29
_diffrn_reflns_limit_k_max 11
_diffrn_reflns_limit_k_min -11
_diffrn_reflns_limit_l_max 28
_diffrn_reflns_limit_l_min -27
_diffrn_reflns_number 18733
_diffrn_reflns_theta_full 24.99
_diffrn_reflns_theta_max 24.99
_diffrn_reflns_theta_min 3.53
_diffrn_standards_number 0
_exptl_absorpt_coefficient_mu 0.487
_exptl_absorpt_correction_T_max 1.071
_exptl_absorpt_correction_T_min 0.953
_exptl_absorpt_correction_type multi-scan
_exptl_absorpt_process_details 'Sortav Blessing (1995)'
_exptl_crystal_colour colourless
_exptl_crystal_density_diffrn 1.232
_exptl_crystal_density_method 'not measured'
_exptl_crystal_description block
_exptl_crystal_F_000 2368
_exptl_crystal_size_max 0.18
_exptl_crystal_size_mid 0.12
_exptl_crystal_size_min 0.12
_refine_diff_density_max 1.045
_refine_diff_density_min -1.355
_refine_diff_density_rms 0.177
_refine_ls_extinction_method none
_refine_ls_goodness_of_fit_ref 1.052
_refine_ls_hydrogen_treatment mixed
_refine_ls_matrix_type full
_refine_ls_number_parameters 302
_refine_ls_number_reflns 4500
_refine_ls_number_restraints 5
_refine_ls_restrained_S_all 1.056
_refine_ls_R_factor_all 0.1046
_refine_ls_R_factor_gt 0.0778
_refine_ls_shift/su_max 0.008
_refine_ls_shift/su_mean 0.001
_refine_ls_structure_factor_coef Fsqd
_refine_ls_weighting_details 'calc w=1/[\s^2^(Fo^2^)+(0.1312P)^2^+17.8103P] where P=(Fo^2^+2Fc^2^)/3'
_refine_ls_weighting_scheme calc
_refine_ls_wR_factor_gt 0.2092
_refine_ls_wR_factor_ref 0.2314
_reflns_number_gt 3374
_reflns_number_total 4500
_reflns_threshold_expression >2sigma(I)
_cod_data_source_file b106366a.txt
_cod_data_source_block dw0117
_cod_original_sg_symbol_H-M C2/c
_cod_database_code 7115028

loop_
_symmetry_equiv_pos_as_xyz
'x, y, z'
'-x, y, -z+1/2'
'x+1/2, y+1/2, z'
'-x+1/2, y+1/2, -z+1/2'
'-x, -y, -z'
'x, -y, z-1/2'
'-x+1/2, -y+1/2, -z'
'x+1/2, -y+1/2, z-1/2'

loop_
_atom_site_label
_atom_site_type_symbol
_atom_site_fract_x
_atom_site_fract_y
_atom_site_fract_z
_atom_site_U_iso_or_equiv
_atom_site_adp_type
_atom_site_occupancy
_atom_site_symmetry_multiplicity
_atom_site_calc_flag
_atom_site_refinement_flags
Mn1 Mn 0.09856(3) 0.76645(7) 0.13376(3) 0.0465(3) Uani 1 1 d .
Mg1 Mg 0.2500 1.2500 0.0000 0.0328(5) Uani 1 2 d S
O1 O 0.19196(12) 1.2080(3) 0.04098(13) 0.0391(7) Uani 1 1 d .
O2 O 0.29485(12) 1.3752(3) 0.07017(13) 0.0384(7) Uani 1 1 d .
O3 O 0.30290(13) 1.1018(3) 0.04765(13) 0.0400(8) Uani 1 1 d .
C1 C -0.0024(2) 0.7358(6) 0.0999(3) 0.0642(16) Uani 1 1 d .
H1 H -0.0057 0.6544 0.0832 0.077 Uiso 1 1 calc R
C2 C 0.0071(2) 0.8474(6) 0.0737(3) 0.0663(16) Uani 1 1 d .
H2 H 0.0110 0.8545 0.0360 0.080 Uiso 1 1 calc R
C3 C 0.0099(2) 0.9449(6) 0.1130(3) 0.0692(17) Uani 1 1 d .
H3 H 0.0164 1.0303 0.1069 0.083 Uiso 1 1 calc R
C4 C 0.0017(2) 0.8962(7) 0.1623(3) 0.0761(19) Uani 1 1 d .
H4 H 0.0014 0.9429 0.1958 0.091 Uiso 1 1 calc R
C5 C -0.0061(2) 0.7671(7) 0.1551(3) 0.0709(18) Uani 1 1 d .
H5 H -0.0127 0.7110 0.1824 0.085 Uiso 1 1 calc R
C6 C 0.1521(2) 0.8718(5) 0.2240(2) 0.0541(14) Uani 1 1 d .
H6 H 0.1271 0.9422 0.2156 0.065 Uiso 1 1 calc R
C7 C 0.1405(2) 0.7508(5) 0.2405(2) 0.0532(14) Uani 1 1 d .
H7 H 0.1060 0.7253 0.2451 0.064 Uiso 1 1 calc R
C8 C 0.1877(3) 0.6772(6) 0.2487(3) 0.0649(16) Uani 1 1 d .
H8 H 0.1912 0.5914 0.2596 0.078 Uiso 1 1 calc R
C9 C 0.2294(3) 0.7474(7) 0.2385(3) 0.0720(19) Uani 1 1 d .
H9 H 0.2665 0.7190 0.2418 0.086 Uiso 1 1 calc R
C10 C 0.2072(3) 0.8679(7) 0.2225(3) 0.0695(17) Uani 1 1 d .
H10 H 0.2264 0.9354 0.2124 0.083 Uiso 1 1 calc R
C11 C 0.1565(3) 0.7339(6) 0.0756(3) 0.0707(18) Uani 1 1 d .
H11 H 0.1892 0.7834 0.0979 0.085 Uiso 1 1 calc R
C12 C 0.1142(4) 0.7623(6) 0.0198(4) 0.082(2) Uani 1 1 d .
H12 H 0.1130 0.8355 -0.0030 0.098 Uiso 1 1 calc R
C13 C 0.0741(3) 0.6659(8) 0.0027(3) 0.079(2) Uani 1 1 d .
H13 H 0.0408 0.6618 -0.0338 0.094 Uiso 1 1 calc R
C14 C 0.0907(3) 0.5775(6) 0.0474(3) 0.0687(16) Uani 1 1 d .
H14 H 0.0707 0.5020 0.0472 0.082 Uiso 1 1 calc R
C15 C 0.1413(3) 0.6165(6) 0.0928(3) 0.0688(17) Uani 1 1 d .
H15 H 0.1623 0.5727 0.1291 0.083 Uiso 1 1 calc R
C16 C 0.1360(2) 1.2700(5) 0.0276(2) 0.0493(13) Uani 1 1 d .
H16A H 0.1073 1.2418 -0.0117 0.059 Uiso 1 1 calc R
H16B H 0.1402 1.3617 0.0265 0.059 Uiso 1 1 calc R
C17 C 0.1180(3) 1.2336(8) 0.0770(4) 0.097(3) Uani 1 1 d .
H17A H 0.1301 1.2976 0.1092 0.117 Uiso 1 1 calc R
H17B H 0.0754 1.2244 0.0618 0.117 Uiso 1 1 calc R
C18 C 0.1456(3) 1.1176(7) 0.0996(4) 0.098(3) Uani 1 1 d .
H18A H 0.1204 1.0472 0.0783 0.118 Uiso 1 1 calc R
H18B H 0.1539 1.1101 0.1432 0.118 Uiso 1 1 calc R
C19 C 0.2009(2) 1.1165(5) 0.0888(2) 0.0524(13) Uani 1 1 d .
H19A H 0.2341 1.1404 0.1258 0.063 Uiso 1 1 calc R
H19B H 0.2082 1.0326 0.0759 0.063 Uiso 1 1 calc R
C20 C 0.3478(2) 1.4441(5) 0.0781(2) 0.0488(12) Uani 1 1 d .
H20A H 0.3418 1.4979 0.0427 0.059 Uiso 1 1 calc R
H20B H 0.3800 1.3856 0.0831 0.059 Uiso 1 1 calc R
C21 C 0.3613(2) 1.5223(5) 0.1341(2) 0.0558(14) Uani 1 1 d .
H21A H 0.3794 1.6025 0.1305 0.067 Uiso 1 1 calc R
H21B H 0.3876 1.4774 0.1703 0.067 Uiso 1 1 calc R
C22 C 0.3027(2) 1.5432(5) 0.1370(2) 0.0517(13) Uani 1 1 d .
H22A H 0.2814 1.6115 0.1097 0.062 Uiso 1 1 calc R
H22B H 0.3063 1.5626 0.1786 0.062 Uiso 1 1 calc R
C23 C 0.2735(2) 1.4186(5) 0.1162(2) 0.0445(11) Uani 1 1 d .
H23A H 0.2841 1.3589 0.1502 0.053 Uiso 1 1 calc R
H23B H 0.2308 1.4282 0.0986 0.053 Uiso 1 1 calc R
C24 C 0.2977(2) 0.9698(4) 0.0308(2) 0.0509(13) Uani 1 1 d .
H24A H 0.3133 0.9545 -0.0008 0.061 Uiso 1 1 calc R
H24B H 0.2567 0.9430 0.0154 0.061 Uiso 1 1 calc R
C25 C 0.3326(3) 0.9007(5) 0.0878(3) 0.0642(16) Uani 1 1 d .
H25A H 0.3475 0.8205 0.0790 0.077 Uiso 1 1 calc R
H25B H 0.3097 0.8847 0.1127 0.077 Uiso 1 1 calc R
C26 C 0.3814(3) 0.9924(6) 0.1183(3) 0.0712(17) Uani 1 1 d .
H26A H 0.4000 0.9761 0.1621 0.085 Uiso 1 1 calc R
H26B H 0.4111 0.9884 0.1004 0.085 Uiso 1 1 calc R
C27 C 0.3512(2) 1.1148(5) 0.1060(2) 0.0510(13) Uani 1 1 d .
H27A H 0.3367 1.1351 0.1380 0.061 Uiso 1 1 calc R
H27B H 0.3777 1.1819 0.1044 0.061 Uiso 1 1 calc R
O100 O 0.6104(4) 0.7810(8) 0.2564(4) 0.1641(19) Uiso 1 1 d D
C101 C 0.6077(5) 0.8944(11) 0.2239(6) 0.1641(19) Uiso 1 1 d D
H10A H 0.6310 0.8870 0.1987 0.197 Uiso 1 1 calc R
H10B H 0.6228 0.9651 0.2521 0.197 Uiso 1 1 calc R
C102 C 0.5465(5) 0.9142(11) 0.1858(6) 0.1641(19) Uiso 1 1 d D
H10C H 0.5427 0.9534 0.1471 0.197 Uiso 1 1 calc R
H10D H 0.5282 0.9697 0.2064 0.197 Uiso 1 1 calc R
C103 C 0.5179(6) 0.7875(11) 0.1748(6) 0.1641(19) Uiso 1 1 d D
H10E H 0.4831 0.7870 0.1850 0.197 Uiso 1 1 calc R
H10F H 0.5068 0.7612 0.1323 0.197 Uiso 1 1 calc R
C104 C 0.5649(5) 0.7052(11) 0.2169(6) 0.1641(19) Uiso 1 1 d D
H10G H 0.5489 0.6523 0.2406 0.197 Uiso 1 1 calc R
H10H H 0.5800 0.6497 0.1934 0.197 Uiso 1 1 calc R

loop_
_atom_site_aniso_label
_atom_site_aniso_U_11
_atom_site_aniso_U_22
_atom_site_aniso_U_33
_atom_site_aniso_U_23
_atom_site_aniso_U_13
_atom_site_aniso_U_12
Mn1 0.0400(5) 0.0496(5) 0.0463(5) -0.0040(3) 0.0124(4) 0.0000(3)
Mg1 0.0309(11) 0.0344(12) 0.0324(10) 0.0013(8) 0.0114(9) -0.0010(8)
O1 0.0338(16) 0.0462(19) 0.0376(16) 0.0059(14) 0.0140(14) 0.0028(13)
O2 0.0374(16) 0.0389(18) 0.0390(16) -0.0058(13) 0.0148(14) -0.0072(13)
O3 0.0391(17) 0.0419(19) 0.0348(16) 0.0025(13) 0.0095(14) 0.0039(13)
C1 0.036(3) 0.064(4) 0.080(4) -0.007(3) 0.008(3) 0.005(2)
C2 0.044(3) 0.089(5) 0.061(3) 0.004(3) 0.015(3) 0.001(3)
C3 0.046(3) 0.068(4) 0.089(4) -0.004(4) 0.021(3) 0.004(3)
C4 0.045(3) 0.100(6) 0.083(5) -0.020(4) 0.026(3) 0.003(3)
C5 0.035(3) 0.100(5) 0.074(4) 0.015(4) 0.017(3) 0.001(3)
C6 0.052(3) 0.056(3) 0.043(3) -0.006(2) 0.005(3) 0.009(2)
C7 0.049(3) 0.065(4) 0.039(3) 0.001(2) 0.009(2) -0.003(2)
C8 0.066(4) 0.057(4) 0.052(3) -0.002(3) 0.002(3) 0.012(3)
C9 0.048(3) 0.098(5) 0.059(4) -0.021(3) 0.009(3) 0.013(3)
C10 0.062(4) 0.090(5) 0.050(3) -0.013(3) 0.014(3) -0.024(3)
C11 0.066(4) 0.074(4) 0.085(5) -0.028(4) 0.043(4) -0.015(3)
C12 0.119(6) 0.069(5) 0.084(5) 0.015(4) 0.069(5) 0.021(4)
C13 0.073(4) 0.103(6) 0.057(4) -0.018(4) 0.022(3) 0.011(4)
C14 0.074(4) 0.055(4) 0.086(4) -0.015(3) 0.041(4) -0.002(3)
C15 0.075(4) 0.081(5) 0.055(3) -0.001(3) 0.031(3) 0.026(3)
C16 0.039(3) 0.062(3) 0.053(3) 0.005(2) 0.024(2) 0.008(2)
C17 0.081(5) 0.136(7) 0.103(6) 0.050(5) 0.066(5) 0.037(4)
C18 0.100(5) 0.093(5) 0.142(7) 0.051(5) 0.092(5) 0.027(4)
C19 0.056(3) 0.050(3) 0.057(3) 0.018(2) 0.029(3) 0.004(2)
C20 0.042(3) 0.053(3) 0.051(3) -0.005(2) 0.018(2) -0.013(2)
C21 0.050(3) 0.050(3) 0.062(3) -0.016(3) 0.016(3) -0.011(2)
C22 0.058(3) 0.041(3) 0.051(3) -0.007(2) 0.016(3) 0.002(2)
C23 0.047(3) 0.046(3) 0.040(2) -0.006(2) 0.017(2) -0.002(2)
C24 0.063(3) 0.038(3) 0.049(3) 0.003(2) 0.018(3) 0.008(2)
C25 0.078(4) 0.050(3) 0.062(3) 0.022(3) 0.025(3) 0.015(3)
C26 0.062(4) 0.079(4) 0.057(3) 0.017(3) 0.005(3) 0.015(3)
C27 0.042(3) 0.058(3) 0.040(3) 0.007(2) 0.002(2) 0.004(2)

loop_
_atom_type_symbol
_atom_type_description
_atom_type_scat_dispersion_real
_atom_type_scat_dispersion_imag
_atom_type_scat_source
C C 0.0033 0.0016 'International Tables Vol C Tables 4.2.6.8 and 6.1.1.4'
H H 0.0000 0.0000 'International Tables Vol C Tables 4.2.6.8 and 6.1.1.4'
O O 0.0106 0.0060 'International Tables Vol C Tables 4.2.6.8 and 6.1.1.4'
Mg Mg 0.0486 0.0363 'International Tables Vol C Tables 4.2.6.8 and 6.1.1.4'
Mn Mn 0.3368 0.7283 'International Tables Vol C Tables 4.2.6.8 and 6.1.1.4'

loop_
_geom_angle_atom_site_label_1
_geom_angle_atom_site_label_2
_geom_angle_atom_site_label_3
_geom_angle
_geom_angle_site_symmetry_1
_geom_angle_site_symmetry_3
C15 Mn1 C2 119.2(2) . .
C15 Mn1 C6 121.7(2) . .
C2 Mn1 C6 117.6(2) . .
C15 Mn1 C1 111.1(2) . .
C2 Mn1 C1 34.9(2) . .
C6 Mn1 C1 122.6(2) . .
C15 Mn1 C7 108.7(2) . .
C2 Mn1 C7 127.6(2) . .
C6 Mn1 C7 34.90(18) . .
C1 Mn1 C7 109.4(2) . .
C15 Mn1 C11 34.9(2) . .
C2 Mn1 C11 111.1(2) . .
C6 Mn1 C11 110.5(2) . .
C1 Mn1 C11 125.8(2) . .
C7 Mn1 C11 120.4(2) . .
O1 Mg1 O1 180.00(8) 7_575 .
O1 Mg1 O3 90.77(12) 7_575 .
O1 Mg1 O3 89.23(12) . .
O1 Mg1 O3 89.23(12) 7_575 7_575
O1 Mg1 O3 90.77(12) . 7_575
O3 Mg1 O3 180.000(1) . 7_575
O1 Mg1 O2 90.74(12) 7_575 7_575
O1 Mg1 O2 89.26(12) . 7_575
O3 Mg1 O2 89.15(12) . 7_575
O3 Mg1 O2 90.85(12) 7_575 7_575
O1 Mg1 O2 89.26(12) 7_575 .
O1 Mg1 O2 90.74(12) . .
O3 Mg1 O2 90.85(12) . .
O3 Mg1 O2 89.15(12) 7_575 .
O2 Mg1 O2 180.00(14) 7_575 .
C19 O1 C16 108.7(3) . .
C19 O1 Mg1 126.2(3) . .
C16 O1 Mg1 125.1(3) . .
C20 O2 C23 108.2(3) . .
C20 O2 Mg1 127.1(3) . .
C23 O2 Mg1 124.4(2) . .
C24 O3 C27 108.1(3) . .
C24 O3 Mg1 127.5(3) . .
C27 O3 Mg1 124.4(3) . .
C5 C1 C2 107.6(6) . .
C5 C1 Mn1 95.2(4) . .
C2 C1 Mn1 72.2(3) . .
C5 C1 H1 126.2 . .
C2 C1 H1 126.2 . .
Mn1 C1 H1 100.5 . .
C3 C2 C1 107.9(6) . .
C3 C2 Mn1 94.4(4) . .
C1 C2 Mn1 72.9(3) . .
C3 C2 H2 126.0 . .
C1 C2 H2 126.0 . .
Mn1 C2 H2 100.6 . .
C4 C3 C2 108.2(6) . .
C4 C3 H3 125.9 . .
C2 C3 H3 125.9 . .
C3 C4 C5 109.2(6) . .
C3 C4 H4 125.4 . .
C5 C4 H4 125.4 . .
C4 C5 C1 107.2(6) . .
C4 C5 H5 126.4 . .
C1 C5 H5 126.4 . .
C10 C6 C7 106.9(5) . .
C10 C6 Mn1 100.4(4) . .
C7 C6 Mn1 73.4(3) . .
C10 C6 H6 126.6 . .
C7 C6 H6 126.6 . .
Mn1 C6 H6 95.1 . .
C8 C7 C6 108.0(5) . .
C8 C7 Mn1 101.2(4) . .
C6 C7 Mn1 71.7(3) . .
C8 C7 H7 126.0 . .
C6 C7 H7 126.0 . .
Mn1 C7 H7 95.8 . .
C7 C8 C9 109.2(6) . .
C7 C8 H8 125.4 . .
C9 C8 H8 125.4 . .
C8 C9 C10 107.6(6) . .
C8 C9 H9 126.2 . .
C10 C9 H9 126.2 . .
C6 C10 C9 108.3(6) . .
C6 C10 H10 125.8 . .
C9 C10 H10 125.8 . .
C12 C11 C15 106.7(6) . .
C12 C11 Mn1 97.2(4) . .
C15 C11 Mn1 70.7(3) . .
C12 C11 H11 126.6 . .
C15 C11 H11 126.6 . .
Mn1 C11 H11 99.9 . .
C11 C12 C13 108.6(6) . .
C11 C12 H12 125.7 . .
C13 C12 H12 125.7 . .
C14 C13 C12 108.3(6) . .
C14 C13 H13 125.8 . .
C12 C13 H13 125.8 . .
C13 C14 C15 108.6(6) . .
C13 C14 H14 125.7 . .
C15 C14 H14 125.7 . .
C14 C15 C11 107.7(6) . .
C14 C15 Mn1 96.4(4) . .
C11 C15 Mn1 74.4(3) . .
C14 C15 H15 126.2 . .
C11 C15 H15 126.2 . .
Mn1 C15 H15 97.7 . .
O1 C16 C17 105.3(4) . .
O1 C16 H16A 110.7 . .
C17 C16 H16A 110.7 . .
O1 C16 H16B 110.7 . .
C17 C16 H16B 110.7 . .
H16A C16 H16B 108.8 . .
C18 C17 C16 106.6(6) . .
C18 C17 H17A 110.4 . .
C16 C17 H17A 110.4 . .
C18 C17 H17B 110.4 . .
C16 C17 H17B 110.4 . .
H17A C17 H17B 108.6 . .
C17 C18 C19 106.5(5) . .
C17 C18 H18A 110.4 . .
C19 C18 H18A 110.4 . .
C17 C18 H18B 110.4 . .
C19 C18 H18B 110.4 . .
H18A C18 H18B 108.6 . .
O1 C19 C18 104.9(4) . .
O1 C19 H19A 110.8 . .
C18 C19 H19A 110.8 . .
O1 C19 H19B 110.8 . .
C18 C19 H19B 110.8 . .
H19A C19 H19B 108.8 . .
O2 C20 C21 106.3(4) . .
O2 C20 H20A 110.5 . .
C21 C20 H20A 110.5 . .
O2 C20 H20B 110.5 . .
C21 C20 H20B 110.5 . .
H20A C20 H20B 108.7 . .
C20 C21 C22 103.5(4) . .
C20 C21 H21A 111.1 . .
C22 C21 H21A 111.1 . .
C20 C21 H21B 111.1 . .
C22 C21 H21B 111.1 . .
H21A C21 H21B 109.0 . .
C21 C22 C23 102.0(4) . .
C21 C22 H22A 111.4 . .
C23 C22 H22A 111.4 . .
C21 C22 H22B 111.4 . .
C23 C22 H22B 111.4 . .
H22A C22 H22B 109.2 . .
O2 C23 C22 105.0(4) . .
O2 C23 H23A 110.8 . .
C22 C23 H23A 110.8 . .
O2 C23 H23B 110.8 . .
C22 C23 H23B 110.8 . .
H23A C23 H23B 108.8 . .
O3 C24 C25 105.3(4) . .
O3 C24 H24A 110.7 . .
C25 C24 H24A 110.7 . .
O3 C24 H24B 110.7 . .
C25 C24 H24B 110.7 . .
H24A C24 H24B 108.8 . .
C24 C25 C26 101.4(4) . .
C24 C25 H25A 111.5 . .
C26 C25 H25A 111.5 . .
C24 C25 H25B 111.5 . .
C26 C25 H25B 111.5 . .
H25A C25 H25B 109.3 . .
C27 C26 C25 102.8(5) . .
C27 C26 H26A 111.2 . .
C25 C26 H26A 111.2 . .
C27 C26 H26B 111.2 . .
C25 C26 H26B 111.2 . .
H26A C26 H26B 109.1 . .
O3 C27 C26 106.0(4) . .
O3 C27 H27A 110.5 . .
C26 C27 H27A 110.5 . .
O3 C27 H27B 110.5 . .
C26 C27 H27B 110.5 . .
H27A C27 H27B 108.7 . .
C104 O100 C101 105.1(10) . .
O100 C101 C102 106.5(10) . .
O100 C101 H10A 110.4 . .
C102 C101 H10A 110.4 . .
O100 C101 H10B 110.4 . .
C102 C101 H10B 110.4 . .
H10A C101 H10B 108.6 . .
C101 C102 C103 106.8(10) . .
C101 C102 H10C 110.4 . .
C103 C102 H10C 110.4 . .
C101 C102 H10D 110.4 . .
C103 C102 H10D 110.4 . .
H10C C102 H10D 108.6 . .
C104 C103 C102 102.4(10) . .
C104 C103 H10E 111.3 . .
C102 C103 H10E 111.3 . .
C104 C103 H10F 111.3 . .
C102 C103 H10F 111.3 . .
H10E C103 H10F 109.2 . .
O100 C104 C103 109.4(10) . .
O100 C104 H10G 109.8 . .
C103 C104 H10G 109.8 . .
O100 C104 H10H 109.8 . .
C103 C104 H10H 109.8 . .
H10G C104 H10H 108.2 . .

loop_
_geom_bond_atom_site_label_1
_geom_bond_atom_site_label_2
_geom_bond_distance
_geom_bond_site_symmetry_2
Mn1 C15 2.345(6) .
Mn1 C2 2.351(6) .
Mn1 C6 2.353(5) .
Mn1 C1 2.360(5) .
Mn1 C7 2.375(5) .
Mn1 C11 2.392(6) .
Mg1 O1 2.091(3) 7_575
Mg1 O1 2.091(3) .
Mg1 O3 2.102(3) .
Mg1 O3 2.102(3) 7_575
Mg1 O2 2.109(3) 7_575
Mg1 O2 2.109(3) .
O1 C19 1.460(5) .
O1 C16 1.467(6) .
O2 C20 1.462(5) .
O2 C23 1.475(5) .
O3 C24 1.462(6) .
O3 C27 1.464(6) .
C1 C5 1.404(9) .
C1 C2 1.413(9) .
C1 H1 0.9500 .
C2 C3 1.391(9) .
C2 H2 0.9500 .
C3 C4 1.380(9) .
C3 H3 0.9500 .
C4 C5 1.398(9) .
C4 H4 0.9500 .
C5 H5 0.9500 .
C6 C10 1.393(8) .
C6 C7 1.418(7) .
C6 H6 0.9500 .
C7 C8 1.370(8) .
C7 H7 0.9500 .
C8 C9 1.382(9) .
C8 H8 0.9500 .
C9 C10 1.399(9) .
C9 H9 0.9500 .
C10 H10 0.9500 .
C11 C12 1.384(10) .
C11 C15 1.420(9) .
C11 H11 0.9500 .
C12 C13 1.388(10) .
C12 H12 0.9500 .
C13 C14 1.372(9) .
C13 H13 0.9500 .
C14 C15 1.381(9) .
C14 H14 0.9500 .
C15 H15 0.9500 .
C16 C17 1.474(8) .
C16 H16A 0.9900 .
C16 H16B 0.9900 .
C17 C18 1.423(9) .
C17 H17A 0.9900 .
C17 H17B 0.9900 .
C18 C19 1.503(8) .
C18 H18A 0.9900 .
C18 H18B 0.9900 .
C19 H19A 0.9900 .
C19 H19B 0.9900 .
C20 C21 1.507(7) .
C20 H20A 0.9900 .
C20 H20B 0.9900 .
C21 C22 1.511(7) .
C21 H21A 0.9900 .
C21 H21B 0.9900 .
C22 C23 1.511(7) .
C22 H22A 0.9900 .
C22 H22B 0.9900 .
C23 H23A 0.9900 .
C23 H23B 0.9900 .
C24 C25 1.506(7) .
C24 H24A 0.9900 .
C24 H24B 0.9900 .
C25 C26 1.518(9) .
C25 H25A 0.9900 .
C25 H25B 0.9900 .
C26 C27 1.485(8) .
C26 H26A 0.9900 .
C26 H26B 0.9900 .
C27 H27A 0.9900 .
C27 H27B 0.9900 .
O100 C104 1.424(8) .
O100 C101 1.432(8) .
C101 C102 1.466(9) .
C101 H10A 0.9900 .
C101 H10B 0.9900 .
C102 C103 1.510(9) .
C102 H10C 0.9900 .
C102 H10D 0.9900 .
C103 C104 1.507(9) .
C103 H10E 0.9900 .
C103 H10F 0.9900 .
C104 H10G 0.9900 .
C104 H10H 0.9900 .

loop_
_geom_torsion_atom_site_label_1
_geom_torsion_atom_site_label_2
_geom_torsion_atom_site_label_3
_geom_torsion_atom_site_label_4
_geom_torsion
_geom_torsion_site_symmetry_1
O1 Mg1 O1 C19 159.7(3) 7_575
O3 Mg1 O1 C19 6.7(4) .
O3 Mg1 O1 C19 -173.3(4) 7_575
O2 Mg1 O1 C19 95.9(4) 7_575
O2 Mg1 O1 C19 -84.1(4) .
O1 Mg1 O1 C16 -22.7(4) 7_575
O3 Mg1 O1 C16 -175.7(4) .
O3 Mg1 O1 C16 4.3(4) 7_575
O2 Mg1 O1 C16 -86.5(3) 7_575
O2 Mg1 O1 C16 93.5(3) .
O1 Mg1 O2 C20 -4.2(4) 7_575
O1 Mg1 O2 C20 175.8(4) .
O3 Mg1 O2 C20 86.5(4) .
O3 Mg1 O2 C20 -93.5(4) 7_575
O2 Mg1 O2 C20 -168(100) 7_575
O1 Mg1 O2 C23 168.4(3) 7_575
O1 Mg1 O2 C23 -11.6(3) .
O3 Mg1 O2 C23 -100.8(3) .
O3 Mg1 O2 C23 79.2(3) 7_575
O2 Mg1 O2 C23 4(100) 7_575
O1 Mg1 O3 C24 -95.3(4) 7_575
O1 Mg1 O3 C24 84.7(4) .
O3 Mg1 O3 C24 104(100) 7_575
O2 Mg1 O3 C24 -4.6(4) 7_575
O2 Mg1 O3 C24 175.4(4) .
O1 Mg1 O3 C27 87.0(3) 7_575
O1 Mg1 O3 C27 -93.0(3) .
O3 Mg1 O3 C27 -73(100) 7_575
O2 Mg1 O3 C27 177.7(3) 7_575
O2 Mg1 O3 C27 -2.3(3) .
C15 Mn1 C1 C5 142.0(4) .
C2 Mn1 C1 C5 -106.8(6) .
C6 Mn1 C1 C5 -14.3(5) .
C7 Mn1 C1 C5 21.9(5) .
C11 Mn1 C1 C5 178.3(4) .
C15 Mn1 C1 C2 -111.2(4) .
C6 Mn1 C1 C2 92.5(4) .
C7 Mn1 C1 C2 128.7(4) .
C11 Mn1 C1 C2 -74.9(4) .
C5 C1 C2 C3 0.7(6) .
Mn1 C1 C2 C3 -89.2(4) .
C5 C1 C2 Mn1 89.9(4) .
C15 Mn1 C2 C3 -167.2(4) .
C6 Mn1 C2 C3 -0.9(5) .
C1 Mn1 C2 C3 107.4(6) .
C7 Mn1 C2 C3 39.1(5) .
C11 Mn1 C2 C3 -129.6(4) .
C15 Mn1 C2 C1 85.4(4) .
C6 Mn1 C2 C1 -108.3(4) .
C7 Mn1 C2 C1 -68.2(5) .
C11 Mn1 C2 C1 123.0(4) .
C1 C2 C3 C4 -0.7(6) .
Mn1 C2 C3 C4 -74.1(5) .
C2 C3 C4 C5 0.3(7) .
C3 C4 C5 C1 0.1(7) .
C2 C1 C5 C4 -0.5(6) .
Mn1 C1 C5 C4 72.4(5) .
C15 Mn1 C6 C10 27.6(5) .
C2 Mn1 C6 C10 -138.3(4) .
C1 Mn1 C6 C10 -178.5(4) .
C7 Mn1 C6 C10 104.7(5) .
C11 Mn1 C6 C10 -9.4(5) .
C15 Mn1 C6 C7 -77.0(4) .
C2 Mn1 C6 C7 117.0(3) .
C1 Mn1 C6 C7 76.9(4) .
C11 Mn1 C6 C7 -114.0(4) .
C10 C6 C7 C8 0.1(6) .
Mn1 C6 C7 C8 96.2(4) .
C10 C6 C7 Mn1 -96.1(4) .
C15 Mn1 C7 C8 13.4(5) .
C2 Mn1 C7 C8 169.3(4) .
C6 Mn1 C7 C8 -105.4(5) .
C1 Mn1 C7 C8 135.0(4) .
C11 Mn1 C7 C8 -22.9(5) .
C15 Mn1 C7 C6 118.9(4) .
C2 Mn1 C7 C6 -85.3(4) .
C1 Mn1 C7 C6 -119.6(3) .
C11 Mn1 C7 C6 82.5(4) .
C6 C7 C8 C9 0.6(6) .
Mn1 C7 C8 C9 74.8(5) .
C7 C8 C9 C10 -1.0(7) .
C7 C6 C10 C9 -0.7(6) .
Mn1 C6 C10 C9 -76.4(5) .
C8 C9 C10 C6 1.1(7) .
C15 Mn1 C11 C12 105.2(6) .
C2 Mn1 C11 C12 -6.0(5) .
C6 Mn1 C11 C12 -138.4(4) .
C1 Mn1 C11 C12 30.3(6) .
C7 Mn1 C11 C12 -175.7(4) .
C2 Mn1 C11 C15 -111.2(4) .
C6 Mn1 C11 C15 116.4(4) .
C1 Mn1 C11 C15 -74.9(5) .
C7 Mn1 C11 C15 79.1(4) .
C15 C11 C12 C13 -0.1(7) .
Mn1 C11 C12 C13 -72.1(5) .
C11 C12 C13 C14 0.3(8) .
C12 C13 C14 C15 -0.4(7) .
C13 C14 C15 C11 0.3(7) .
C13 C14 C15 Mn1 75.9(5) .
C12 C11 C15 C14 -0.1(7) .
Mn1 C11 C15 C14 91.8(4) .
C12 C11 C15 Mn1 -91.9(5) .
C2 Mn1 C15 C14 -21.4(5) .
C6 Mn1 C15 C14 172.9(4) .
C1 Mn1 C15 C14 16.3(5) .
C7 Mn1 C15 C14 136.8(4) .
C11 Mn1 C15 C14 -106.6(6) .
C2 Mn1 C15 C11 85.3(4) .
C6 Mn1 C15 C11 -80.5(4) .
C1 Mn1 C15 C11 123.0(4) .
C7 Mn1 C15 C11 -116.5(4) .
C19 O1 C16 C17 12.0(6) .
Mg1 O1 C16 C17 -165.9(5) .
O1 C16 C17 C18 -25.5(8) .
C16 C17 C18 C19 28.9(9) .
C16 O1 C19 C18 5.1(6) .
Mg1 O1 C19 C18 -177.0(4) .
C17 C18 C19 O1 -21.0(8) .
C23 O2 C20 C21 5.2(5) .
Mg1 O2 C20 C21 178.8(3) .
O2 C20 C21 C22 -27.2(5) .
C20 C21 C22 C23 38.0(5) .
C20 O2 C23 C22 19.0(5) .
Mg1 O2 C23 C22 -154.9(3) .
C21 C22 C23 O2 -35.2(5) .
C27 O3 C24 C25 15.5(5) .
Mg1 O3 C24 C25 -162.5(3) .
O3 C24 C25 C26 -34.3(6) .
C24 C25 C26 C27 40.1(6) .
C24 O3 C27 C26 10.2(6) .
Mg1 O3 C27 C26 -171.7(4) .
C25 C26 C27 O3 -31.5(6) .
C104 O100 C101 C102 32.2(14) .
O100 C101 C102 C103 -25.4(15) .
C101 C102 C103 C104 8.7(15) .
C101 O100 C104 C103 -26.9(14) .
C102 C103 C104 O100 11.0(15) .
